data_4069785
loop_
_publ_author_name
'Tennyson, Andrew G.'
'Khramov, Dimitri M.'
'Varnado, C. Daniel'
'Creswell, Philip T.'
'Kamplain, Justin W.'
'Lynch, Vincent M.'
'Bielawski, Christopher W.'

_publ_section_title
;
 Indirectly Connected Bis(N-Heterocyclic Carbene) Bimetallic Complexes:
 Dependence of Metal&#x2212;Metal Electronic Coupling on Linker Geometry
;
_journal_issue 17
_journal_name_full Organometallics
_journal_page_first 5142
_journal_paper_doi 10.1021/om9004109
_journal_volume 28
_journal_year 2009
_chemical_formula_sum 'C12 H16 Fe0.5 N2.5'
_chemical_formula_weight 223.20
_chemical_name_systematic
; 
 ? 
;
_space_group_IT_number 2
_symmetry_space_group_name_Hall '-P 1'
_symmetry_space_group_name_H-M 'P -1'
_atom_sites_solution_hydrogens geom
_atom_sites_solution_primary direct
_atom_sites_solution_secondary difmap
_audit_creation_method SHELXL-97
_cell_angle_alpha 74.334(2)
_cell_angle_beta 75.568(2)
_cell_angle_gamma 68.082(2)
_cell_formula_units_Z 4
_cell_length_a 10.6870(5)
_cell_length_b 10.6915(7)
_cell_length_c 11.1718(9)
_cell_measurement_temperature 153(2)
_cell_volume 1124.38(13)
_computing_structure_refinement 'SHELXL-97 (Sheldrick, 1997)'
_computing_structure_solution 'SHELXS-97 (Sheldrick, 1990)'
_diffrn_ambient_temperature 153(2)
_diffrn_measured_fraction_theta_full 0.997
_diffrn_measured_fraction_theta_max 0.997
_diffrn_radiation_monochromator graphite
_diffrn_radiation_source 'fine-focus sealed tube'
_diffrn_radiation_type MoK\a
_diffrn_radiation_wavelength 0.71073
_diffrn_reflns_av_R_equivalents 0.0288
_diffrn_reflns_av_sigmaI/netI 0.0679
_diffrn_reflns_limit_h_max 12
_diffrn_reflns_limit_h_min -12
_diffrn_reflns_limit_k_max 12
_diffrn_reflns_limit_k_min -12
_diffrn_reflns_limit_l_max 13
_diffrn_reflns_limit_l_min -11
_diffrn_reflns_number 6148
_diffrn_reflns_theta_full 25.00
_diffrn_reflns_theta_max 25.00
_diffrn_reflns_theta_min 1.92
_exptl_absorpt_coefficient_mu 0.691
_exptl_absorpt_correction_T_max 0.9468
_exptl_absorpt_correction_T_min 0.8629
_exptl_crystal_density_diffrn 1.319
_exptl_crystal_density_method 'not measured'
_exptl_crystal_F_000 474
_exptl_crystal_size_max 0.22
_exptl_crystal_size_mid 0.08
_exptl_crystal_size_min 0.08
_refine_diff_density_max 0.542
_refine_diff_density_min -0.260
_refine_diff_density_rms 0.056
_refine_ls_extinction_method none
_refine_ls_goodness_of_fit_ref 1.015
_refine_ls_hydrogen_treatment mixed
_refine_ls_matrix_type full
_refine_ls_number_parameters 333
_refine_ls_number_reflns 3957
_refine_ls_number_restraints 108
_refine_ls_restrained_S_all 1.051
_refine_ls_R_factor_all 0.0973
_refine_ls_R_factor_gt 0.0566
_refine_ls_shift/su_max 0.016
_refine_ls_shift/su_mean 0.000
_refine_ls_structure_factor_coef Fsqd
_refine_ls_weighting_details 'calc w=1/[\s^2^(Fo^2^)+(0.0421P)^2^+1.4245P] where P=(Fo^2^+2Fc^2^)/3'
_refine_ls_weighting_scheme calc
_refine_ls_wR_factor_gt 0.1206
_refine_ls_wR_factor_ref 0.1390
_reflns_number_gt 2659
_reflns_number_total 3957
_reflns_threshold_expression >2sigma(I)
_cod_data_source_file om9004109_si_002.cif
_cod_data_source_block jkfe2
_cod_original_formula_sum 'C12 H16 Fe0.50 N2.50'
_cod_database_code 4069785

loop_
_symmetry_equiv_pos_as_xyz
'x, y, z'
'-x, -y, -z'

loop_
_atom_site_label
_atom_site_type_symbol
_atom_site_fract_x
_atom_site_fract_y
_atom_site_fract_z
_atom_site_U_iso_or_equiv
_atom_site_adp_type
_atom_site_occupancy
_atom_site_symmetry_multiplicity
_atom_site_calc_flag
_atom_site_refinement_flags
_atom_site_disorder_assembly
_atom_site_disorder_group
Fe1 Fe 1.18389(7) -0.08591(6) 0.20526(6) 0.0535(2) Uani 1 1 d . A .
N1 N 0.7164(3) 0.4580(3) 0.3035(3) 0.0453(8) Uani 1 1 d D . .
N2 N 0.5572(3) 0.3685(3) 0.3007(3) 0.0425(8) Uani 1 1 d . . .
N3 N 0.7644(4) 0.2961(4) 0.1654(3) 0.0544(9) Uani 1 1 d . . .
N4 N 0.8983(4) 0.2482(3) 0.1771(3) 0.0506(9) Uani 1 1 d . A .
N5 N 0.9691(4) 0.1768(3) 0.0944(3) 0.0534(9) Uani 1 1 d . . .
C1 C 0.6865(4) 0.3732(4) 0.2489(4) 0.0460(10) Uani 1 1 d . A .
C2 C 0.6119(4) 0.4873(4) 0.4074(3) 0.0364(9) Uani 1 1 d . . .
C3 C 0.5116(4) 0.4339(3) 0.4050(3) 0.0344(8) Uani 1 1 d . A .
C4 C 0.3974(4) 0.4481(4) 0.4971(4) 0.0399(10) Uani 1 1 d . . .
C5 C 0.8226(7) 0.5361(7) 0.2602(6) 0.038(2) Uani 0.50 1 d PDU A 1
C6 C 0.7490(12) 0.6864(7) 0.2710(11) 0.066(5) Uani 0.50 1 d PDU A 1
H61 H 0.8138 0.7387 0.2376 0.079 Uiso 0.50 1 calc PR A 1
H62 H 0.7137 0.6927 0.3607 0.079 Uiso 0.50 1 calc PR A 1
C7 C 0.6290(11) 0.7490(10) 0.1958(10) 0.067(3) Uani 0.50 1 d PDU A 1
H71 H 0.6638 0.7400 0.1076 0.101 Uiso 0.50 1 calc PR A 1
H72 H 0.5846 0.8465 0.2001 0.101 Uiso 0.50 1 calc PR A 1
H73 H 0.5624 0.7003 0.2321 0.101 Uiso 0.50 1 calc PR A 1
C8 C 0.9363(10) 0.4725(14) 0.3364(11) 0.073(5) Uani 0.50 1 d PDU A 1
H81 H 0.9916 0.3813 0.3179 0.110 Uiso 0.50 1 calc PR A 1
H82 H 0.8976 0.4637 0.4263 0.110 Uiso 0.50 1 calc PR A 1
H83 H 0.9940 0.5309 0.3147 0.110 Uiso 0.50 1 calc PR A 1
C9 C 0.8828(8) 0.5324(8) 0.1209(6) 0.053(2) Uani 0.50 1 d PDU A 1
H91 H 0.9308 0.5999 0.0867 0.079 Uiso 0.50 1 calc PR A 1
H92 H 0.8088 0.5546 0.0736 0.079 Uiso 0.50 1 calc PR A 1
H93 H 0.9471 0.4403 0.1133 0.079 Uiso 0.50 1 calc PR A 1
C5' C 0.7843(8) 0.5603(7) 0.2121(6) 0.052(3) Uani 0.50 1 d PDU A 2
C6' C 0.9329(7) 0.5094(10) 0.2304(9) 0.071(3) Uani 0.50 1 d PDU A 2
H6'1 H 0.9814 0.4215 0.2007 0.085 Uiso 0.50 1 calc PR A 2
H6'2 H 0.9774 0.5772 0.1785 0.085 Uiso 0.50 1 calc PR A 2
C7' C 0.9457(14) 0.4879(17) 0.3675(12) 0.064(4) Uani 0.50 1 d PDU A 2
H7'1 H 0.8948 0.5738 0.3982 0.096 Uiso 0.50 1 calc PR A 2
H7'2 H 1.0424 0.4607 0.3745 0.096 Uiso 0.50 1 calc PR A 2
H7'3 H 0.9084 0.4156 0.4182 0.096 Uiso 0.50 1 calc PR A 2
C8' C 0.7134(11) 0.7029(7) 0.2438(9) 0.047(3) Uani 0.50 1 d PDU A 2
H8'1 H 0.7270 0.7008 0.3280 0.071 Uiso 0.50 1 calc PR A 2
H8'2 H 0.6153 0.7311 0.2422 0.071 Uiso 0.50 1 calc PR A 2
H8'3 H 0.7523 0.7687 0.1816 0.071 Uiso 0.50 1 calc PR A 2
C9' C 0.7797(10) 0.5703(10) 0.0746(6) 0.069(3) Uani 0.50 1 d PDU A 2
H9'1 H 0.8149 0.6434 0.0216 0.104 Uiso 0.50 1 calc PR A 2
H9'2 H 0.6850 0.5916 0.0644 0.104 Uiso 0.50 1 calc PR A 2
H9'3 H 0.8362 0.4825 0.0494 0.104 Uiso 0.50 1 calc PR A 2
C10 C 0.5006(4) 0.2751(4) 0.2663(4) 0.0531(11) Uani 1 1 d . A .
C11 C 0.5946(5) 0.1249(4) 0.2967(5) 0.0629(13) Uani 1 1 d . . .
H11A H 0.5453 0.0635 0.2947 0.075 Uiso 1 1 calc R A .
H11B H 0.6760 0.1104 0.2297 0.075 Uiso 1 1 calc R . .
C12 C 0.6419(6) 0.0831(5) 0.4223(5) 0.0721(14) Uani 1 1 d . A .
H12A H 0.7034 0.1326 0.4207 0.108 Uiso 1 1 calc R . .
H12B H 0.6906 -0.0161 0.4389 0.108 Uiso 1 1 calc R . .
H12C H 0.5626 0.1056 0.4888 0.108 Uiso 1 1 calc R . .
C13 C 0.4914(6) 0.3201(5) 0.1255(5) 0.0789(16) Uani 1 1 d . . .
H13A H 0.4539 0.2611 0.1018 0.118 Uiso 1 1 calc R A .
H13B H 0.5829 0.3122 0.0764 0.118 Uiso 1 1 calc R . .
H13C H 0.4316 0.4159 0.1083 0.118 Uiso 1 1 calc R . .
C14 C 0.3557(5) 0.2893(5) 0.3359(5) 0.0732(15) Uani 1 1 d . . .
H14A H 0.3573 0.2536 0.4263 0.110 Uiso 1 1 calc R A .
H14B H 0.3174 0.2370 0.3039 0.110 Uiso 1 1 calc R . .
H14C H 0.2990 0.3865 0.3224 0.110 Uiso 1 1 calc R . .
C1A C 1.1055(5) 0.1122(4) 0.1124(4) 0.0541(12) Uani 1 1 d . A .
C2A C 1.1703(5) 0.1072(5) 0.2110(5) 0.0747(16) Uani 1 1 d . . .
H2A H 1.1284 0.1514 0.2809 0.090 Uiso 1 1 calc R A .
C3A C 1.3087(5) 0.0241(6) 0.1860(6) 0.093(2) Uani 1 1 d . A .
H3A H 1.3767 0.0043 0.2356 0.112 Uiso 1 1 calc R . .
C4A C 1.3283(6) -0.0243(5) 0.0744(6) 0.0793(17) Uani 1 1 d . . .
H4A H 1.4118 -0.0823 0.0363 0.095 Uiso 1 1 calc R A .
C5A C 1.2061(5) 0.0269(4) 0.0303(4) 0.0627(14) Uani 1 1 d . A .
H5A H 1.1908 0.0088 -0.0425 0.075 Uiso 1 1 calc R . .
C6A C 1.2499(6) -0.2941(5) 0.2435(5) 0.0776(15) Uani 1 1 d . . .
H6A H 1.3372 -0.3513 0.2110 0.093 Uiso 1 1 d R A .
C7A C 1.1320(8) -0.2443(6) 0.1914(6) 0.0872(19) Uani 1 1 d . A .
H7A H 1.1234 -0.2637 0.1163 0.105 Uiso 1 1 d R . .
C8A C 1.0272(8) -0.1614(7) 0.2663(9) 0.106(2) Uani 1 1 d . . .
H8A H 0.9368 -0.1143 0.2489 0.127 Uiso 1 1 d R A .
C9A C 1.0771(11) -0.1595(8) 0.3687(8) 0.123(3) Uani 1 1 d . A .
H9A H 1.0273 -0.1114 0.4351 0.148 Uiso 0.80 1 d PR . .
C10A C 1.2142(10) -0.2419(7) 0.3556(6) 0.110(2) Uani 1 1 d . A .
H10A H 1.2748 -0.2607 0.4125 0.132 Uiso 1 1 d R . .
H4 H 0.330(4) 0.429(3) 0.490(3) 0.033(10) Uiso 1 1 d . . .
N1Z N 1.0086(19) -0.1149(19) 0.4762(17) 0.050 Uiso 0.184(7) 1 d P . .

loop_
_atom_site_aniso_label
_atom_site_aniso_U_11
_atom_site_aniso_U_22
_atom_site_aniso_U_33
_atom_site_aniso_U_23
_atom_site_aniso_U_13
_atom_site_aniso_U_12
Fe1 0.0671(5) 0.0521(4) 0.0561(4) -0.0102(3) -0.0169(3) -0.0320(3)
N1 0.051(2) 0.0401(18) 0.0462(19) -0.0124(15) 0.0166(16) -0.0288(16)
N2 0.052(2) 0.0433(19) 0.0385(18) -0.0168(15) -0.0020(16) -0.0203(16)
N3 0.064(3) 0.054(2) 0.040(2) -0.0176(17) 0.0050(18) -0.0162(19)
N4 0.061(3) 0.046(2) 0.047(2) -0.0157(17) 0.0151(18) -0.0311(19)
N5 0.069(3) 0.043(2) 0.0389(19) -0.0138(16) 0.0118(18) -0.0173(19)
C1 0.059(3) 0.042(2) 0.036(2) -0.0098(18) 0.000(2) -0.019(2)
C2 0.041(2) 0.036(2) 0.036(2) -0.0097(17) 0.0088(17) -0.0235(18)
C3 0.043(2) 0.032(2) 0.0317(19) -0.0062(16) -0.0041(17) -0.0184(18)
C4 0.036(2) 0.044(2) 0.052(2) -0.0155(19) 0.0000(19) -0.027(2)
C5 0.039(5) 0.035(4) 0.037(5) -0.001(4) 0.012(4) -0.025(4)
C6 0.068(7) 0.058(7) 0.074(8) -0.009(5) 0.001(6) -0.033(5)
C7 0.072(6) 0.055(6) 0.073(6) -0.005(5) -0.003(5) -0.029(5)
C8 0.064(7) 0.078(7) 0.093(9) -0.016(7) 0.012(6) -0.058(6)
C9 0.054(5) 0.046(5) 0.056(5) -0.012(4) 0.022(4) -0.032(4)
C5' 0.061(6) 0.050(5) 0.048(6) -0.008(4) 0.001(5) -0.028(5)
C6' 0.072(6) 0.067(6) 0.087(7) -0.018(5) 0.002(5) -0.048(5)
C7' 0.046(6) 0.079(7) 0.079(7) -0.022(6) -0.013(5) -0.028(6)
C8' 0.063(7) 0.033(5) 0.043(5) -0.002(4) 0.006(6) -0.026(5)
C9' 0.090(7) 0.075(6) 0.051(5) -0.013(4) 0.013(5) -0.053(5)
C10 0.055(3) 0.056(3) 0.061(3) -0.032(2) -0.013(2) -0.018(2)
C11 0.067(3) 0.054(3) 0.083(3) -0.028(3) -0.018(3) -0.023(2)
C12 0.090(4) 0.058(3) 0.078(3) -0.006(3) -0.020(3) -0.036(3)
C13 0.093(4) 0.081(4) 0.074(3) -0.038(3) -0.039(3) -0.010(3)
C14 0.061(3) 0.076(3) 0.111(4) -0.056(3) -0.016(3) -0.028(3)
C1A 0.065(3) 0.044(2) 0.056(3) -0.016(2) 0.017(2) -0.034(2)
C2A 0.056(3) 0.077(3) 0.117(4) -0.059(3) 0.009(3) -0.037(3)
C3A 0.061(4) 0.086(4) 0.168(6) -0.078(4) -0.009(4) -0.033(3)
C4A 0.061(4) 0.056(3) 0.124(5) -0.043(3) 0.028(3) -0.032(3)
C5A 0.077(4) 0.043(3) 0.058(3) -0.016(2) 0.021(3) -0.026(3)
C6A 0.102(5) 0.047(3) 0.089(4) -0.003(3) -0.042(3) -0.021(3)
C7A 0.133(6) 0.059(3) 0.102(4) 0.011(3) -0.051(5) -0.065(4)
C8A 0.102(5) 0.071(4) 0.148(7) 0.026(5) -0.028(5) -0.060(4)
C9A 0.175(9) 0.075(5) 0.090(5) 0.011(4) 0.011(6) -0.047(5)
C10A 0.183(8) 0.071(4) 0.076(4) 0.013(3) -0.070(5) -0.030(5)

loop_
_atom_type_symbol
_atom_type_description
_atom_type_scat_dispersion_real
_atom_type_scat_dispersion_imag
_atom_type_scat_source
C C 0.0033 0.0016 'International Tables Vol C Tables 4.2.6.8 and 6.1.1.4'
H H 0.0000 0.0000 'International Tables Vol C Tables 4.2.6.8 and 6.1.1.4'
Fe Fe 0.3463 0.8444 'International Tables Vol C Tables 4.2.6.8 and 6.1.1.4'
N N 0.0061 0.0033 'International Tables Vol C Tables 4.2.6.8 and 6.1.1.4'

loop_
_geom_angle_atom_site_label_1
_geom_angle_atom_site_label_2
_geom_angle_atom_site_label_3
_geom_angle
_geom_angle_site_symmetry_1
_geom_angle_site_symmetry_3
C5A Fe1 C10A 161.9(3) . .
C5A Fe1 C8A 120.0(3) . .
C10A Fe1 C8A 67.2(3) . .
C5A Fe1 C4A 39.9(2) . .
C10A Fe1 C4A 127.1(3) . .
C8A Fe1 C4A 154.8(3) . .
C5A Fe1 C7A 106.7(2) . .
C10A Fe1 C7A 67.1(2) . .
C8A Fe1 C7A 40.3(3) . .
C4A Fe1 C7A 120.6(3) . .
C5A Fe1 C6A 123.3(2) . .
C10A Fe1 C6A 41.1(2) . .
C8A Fe1 C6A 68.1(3) . .
C4A Fe1 C6A 107.8(2) . .
C7A Fe1 C6A 39.9(2) . .
C5A Fe1 C3A 68.3(2) . .
C10A Fe1 C3A 110.2(3) . .
C8A Fe1 C3A 162.2(3) . .
C4A Fe1 C3A 41.0(2) . .
C7A Fe1 C3A 156.7(3) . .
C6A Fe1 C3A 122.4(2) . .
C5A Fe1 C9A 155.1(4) . .
C10A Fe1 C9A 40.3(3) . .
C8A Fe1 C9A 40.1(3) . .
C4A Fe1 C9A 163.9(4) . .
C7A Fe1 C9A 67.7(3) . .
C6A Fe1 C9A 68.9(3) . .
C3A Fe1 C9A 126.4(4) . .
C5A Fe1 C2A 69.1(2) . .
C10A Fe1 C2A 122.3(3) . .
C8A Fe1 C2A 124.4(3) . .
C4A Fe1 C2A 68.97(19) . .
C7A Fe1 C2A 160.8(3) . .
C6A Fe1 C2A 157.8(2) . .
C3A Fe1 C2A 40.81(19) . .
C9A Fe1 C2A 107.8(3) . .
C5A Fe1 C1A 41.39(16) . .
C10A Fe1 C1A 156.3(3) . .
C8A Fe1 C1A 106.6(2) . .
C4A Fe1 C1A 68.4(2) . .
C7A Fe1 C1A 123.9(2) . .
C6A Fe1 C1A 160.24(19) . .
C3A Fe1 C1A 68.3(2) . .
C9A Fe1 C1A 120.1(3) . .
C2A Fe1 C1A 40.75(19) . .
C1 N1 C2 106.6(3) . .
C1 N1 C5' 116.0(3) . .
C2 N1 C5' 125.8(3) . .
C1 N1 C5 132.7(3) . .
C2 N1 C5 120.0(3) . .
C5' N1 C5 25.7(3) . .
C1 N2 C3 107.5(3) . .
C1 N2 C10 121.5(3) . .
C3 N2 C10 129.1(3) . .
C1 N3 N4 112.5(3) . .
N5 N4 N3 110.3(3) . .
N4 N5 C1A 112.1(4) . .
N3 C1 N2 120.1(3) . .
N3 C1 N1 130.0(4) . .
N2 C1 N1 109.7(3) . .
C4 C2 C3 122.0(3) 2_666 .
C4 C2 N1 129.8(3) 2_666 .
C3 C2 N1 108.2(3) . .
C4 C3 C2 120.1(3) . .
C4 C3 N2 132.8(3) . .
C2 C3 N2 107.1(3) . .
C3 C4 C2 117.8(3) . 2_666
C3 C4 H4 121(2) . .
C2 C4 H4 120(2) 2_666 .
C8 C5 C6 110.5(6) . .
C8 C5 C9 109.2(6) . .
C6 C5 C9 107.7(5) . .
C8 C5 N1 111.7(5) . .
C6 C5 N1 108.9(5) . .
C9 C5 N1 108.8(5) . .
C5 C6 C7 109.9(7) . .
C5 C6 H61 109.7 . .
C7 C6 H61 109.7 . .
C5 C6 H62 109.7 . .
C7 C6 H62 109.7 . .
H61 C6 H62 108.2 . .
C6' C5' C9' 109.0(5) . .
C6' C5' C8' 109.4(5) . .
C9' C5' C8' 108.5(5) . .
C6' C5' N1 107.2(5) . .
C9' C5' N1 112.8(5) . .
C8' C5' N1 109.9(5) . .
C7' C6' C5' 112.0(7) . .
C7' C6' H6'1 109.2 . .
C5' C6' H6'1 109.2 . .
C7' C6' H6'2 109.2 . .
C5' C6' H6'2 109.2 . .
H6'1 C6' H6'2 107.9 . .
C6' C7' H7'1 109.5 . .
C6' C7' H7'2 109.5 . .
H7'1 C7' H7'2 109.5 . .
C6' C7' H7'3 109.5 . .
H7'1 C7' H7'3 109.5 . .
H7'2 C7' H7'3 109.5 . .
C5' C8' H8'1 109.5 . .
C5' C8' H8'2 109.5 . .
H8'1 C8' H8'2 109.5 . .
C5' C8' H8'3 109.5 . .
H8'1 C8' H8'3 109.5 . .
H8'2 C8' H8'3 109.5 . .
C5' C9' H9'1 109.5 . .
C5' C9' H9'2 109.5 . .
H9'1 C9' H9'2 109.5 . .
C5' C9' H9'3 109.5 . .
H9'1 C9' H9'3 109.5 . .
H9'2 C9' H9'3 109.5 . .
N2 C10 C14 111.3(3) . .
N2 C10 C13 108.4(4) . .
C14 C10 C13 106.4(4) . .
N2 C10 C11 109.6(3) . .
C14 C10 C11 110.2(4) . .
C13 C10 C11 110.9(3) . .
C12 C11 C10 114.9(4) . .
C12 C11 H11A 108.5 . .
C10 C11 H11A 108.5 . .
C12 C11 H11B 108.5 . .
C10 C11 H11B 108.5 . .
H11A C11 H11B 107.5 . .
C11 C12 H12A 109.5 . .
C11 C12 H12B 109.5 . .
H12A C12 H12B 109.5 . .
C11 C12 H12C 109.5 . .
H12A C12 H12C 109.5 . .
H12B C12 H12C 109.5 . .
C10 C13 H13A 109.5 . .
C10 C13 H13B 109.5 . .
H13A C13 H13B 109.5 . .
C10 C13 H13C 109.5 . .
H13A C13 H13C 109.5 . .
H13B C13 H13C 109.5 . .
C10 C14 H14A 109.5 . .
C10 C14 H14B 109.5 . .
H14A C14 H14B 109.5 . .
C10 C14 H14C 109.5 . .
H14A C14 H14C 109.5 . .
H14B C14 H14C 109.5 . .
N5 C1A C2A 130.3(4) . .
N5 C1A C5A 122.6(4) . .
C2A C1A C5A 107.0(5) . .
N5 C1A Fe1 124.8(3) . .
C2A C1A Fe1 69.1(3) . .
C5A C1A Fe1 68.0(3) . .
C3A C2A C1A 107.5(4) . .
C3A C2A Fe1 69.3(3) . .
C1A C2A Fe1 70.2(2) . .
C3A C2A H2A 126.3 . .
C1A C2A H2A 126.3 . .
Fe1 C2A H2A 125.8 . .
C2A C3A C4A 108.2(5) . .
C2A C3A Fe1 69.8(3) . .
C4A C3A Fe1 69.2(3) . .
C2A C3A H3A 125.9 . .
C4A C3A H3A 125.9 . .
Fe1 C3A H3A 126.6 . .
C5A C4A C3A 108.5(4) . .
C5A C4A Fe1 69.8(3) . .
C3A C4A Fe1 69.8(3) . .
C5A C4A H4A 125.8 . .
C3A C4A H4A 125.8 . .
Fe1 C4A H4A 126.2 . .
C4A C5A C1A 108.8(5) . .
C4A C5A Fe1 70.3(3) . .
C1A C5A Fe1 70.7(2) . .
C4A C5A H5A 125.6 . .
C1A C5A H5A 125.6 . .
Fe1 C5A H5A 125.0 . .
C7A C6A C10A 105.9(6) . .
C7A C6A Fe1 69.9(3) . .
C10A C6A Fe1 69.1(3) . .
C7A C6A H6A 127.3 . .
C10A C6A H6A 126.8 . .
Fe1 C6A H6A 125.3 . .
C6A C7A C8A 109.4(6) . .
C6A C7A Fe1 70.2(3) . .
C8A C7A Fe1 69.7(3) . .
C6A C7A H7A 125.5 . .
C8A C7A H7A 125.1 . .
Fe1 C7A H7A 126.6 . .
C9A C8A C7A 108.7(7) . .
C9A C8A Fe1 70.4(4) . .
C7A C8A Fe1 70.0(3) . .
C9A C8A H8A 126.4 . .
C7A C8A H8A 124.9 . .
Fe1 C8A H8A 125.3 . .
N1Z C9A C8A 129.5(13) . .
N1Z C9A C10A 122.4(12) . .
C8A C9A C10A 106.8(7) . .
N1Z C9A Fe1 136.1(9) . .
C8A C9A Fe1 69.5(4) . .
C10A C9A Fe1 69.4(4) . .
N1Z C9A H9A 10.7 . .
C8A C9A H9A 126.5 . .
C10A C9A H9A 126.7 . .
Fe1 C9A H9A 126.2 . .
C9A C10A C6A 109.3(6) . .
C9A C10A Fe1 70.3(4) . .
C6A C10A Fe1 69.8(3) . .
C9A C10A H10A 125.8 . .
C6A C10A H10A 124.9 . .
Fe1 C10A H10A 126.2 . .
C9A N1Z H9A 23.1 . .

loop_
_geom_bond_atom_site_label_1
_geom_bond_atom_site_label_2
_geom_bond_distance
_geom_bond_site_symmetry_2
Fe1 C5A 2.010(5) .
Fe1 C10A 2.016(6) .
Fe1 C8A 2.016(6) .
Fe1 C4A 2.017(5) .
Fe1 C7A 2.020(4) .
Fe1 C6A 2.024(5) .
Fe1 C3A 2.025(4) .
Fe1 C9A 2.028(7) .
Fe1 C2A 2.032(4) .
Fe1 C1A 2.046(5) .
N1 C1 1.381(4) .
N1 C2 1.408(4) .
N1 C5' 1.545(7) .
N1 C5 1.562(7) .
N2 C1 1.372(5) .
N2 C3 1.410(4) .
N2 C10 1.512(4) .
N3 C1 1.326(5) .
N3 N4 1.356(5) .
N4 N5 1.269(4) .
N5 C1A 1.401(6) .
C2 C4 1.384(5) 2_666
C2 C3 1.398(5) .
C3 C4 1.376(5) .
C4 C2 1.384(5) 2_666
C4 H4 0.85(4) .
C5 C8 1.499(7) .
C5 C6 1.526(7) .
C5 C9 1.534(7) .
C6 C7 1.546(13) .
C6 H61 0.9900 .
C6 H62 0.9900 .
C7 H71 0.9800 .
C7 H72 0.9800 .
C7 H73 0.9800 .
C8 H81 0.9800 .
C8 H82 0.9800 .
C8 H83 0.9800 .
C9 H91 0.9800 .
C9 H92 0.9800 .
C9 H93 0.9800 .
C5' C6' 1.522(7) .
C5' C9' 1.523(7) .
C5' C8' 1.523(7) .
C6' C7' 1.520(13) .
C6' H6'1 0.9900 .
C6' H6'2 0.9900 .
C7' H7'1 0.9800 .
C7' H7'2 0.9800 .
C7' H7'3 0.9800 .
C8' H8'1 0.9800 .
C8' H8'2 0.9800 .
C8' H8'3 0.9800 .
C9' H9'1 0.9800 .
C9' H9'2 0.9800 .
C9' H9'3 0.9800 .
C10 C14 1.521(6) .
C10 C13 1.532(6) .
C10 C11 1.541(6) .
C11 C12 1.506(6) .
C11 H11A 0.9900 .
C11 H11B 0.9900 .
C12 H12A 0.9800 .
C12 H12B 0.9800 .
C12 H12C 0.9800 .
C13 H13A 0.9800 .
C13 H13B 0.9800 .
C13 H13C 0.9800 .
C14 H14A 0.9800 .
C14 H14B 0.9800 .
C14 H14C 0.9800 .
C1A C2A 1.420(7) .
C1A C5A 1.434(6) .
C2A C3A 1.415(7) .
C2A H2A 0.9500 .
C3A C4A 1.416(7) .
C3A H3A 0.9500 .
C4A C5A 1.374(7) .
C4A H4A 0.9500 .
C5A H5A 0.9500 .
C6A C7A 1.381(7) .
C6A C10A 1.416(8) .
C6A H6A 0.9500 .
C7A C8A 1.390(9) .
C7A H7A 0.9500 .
C8A C9A 1.385(10) .
C8A H8A 0.9500 .
C9A N1Z 1.347(19) .
C9A C10A 1.394(10) .
C9A H9A 0.9500 .
C10A H10A 0.9500 .
N1Z H9A 0.4497 .

loop_
_geom_torsion_atom_site_label_1
_geom_torsion_atom_site_label_2
_geom_torsion_atom_site_label_3
_geom_torsion_atom_site_label_4
_geom_torsion
_geom_torsion_site_symmetry_1
_geom_torsion_site_symmetry_4
C1 N3 N4 N5 -179.1(3) . .
N3 N4 N5 C1A -173.0(3) . .
N4 N3 C1 N2 -144.0(4) . .
N4 N3 C1 N1 31.3(6) . .
C3 N2 C1 N3 166.6(4) . .
C10 N2 C1 N3 0.9(6) . .
C3 N2 C1 N1 -9.5(4) . .
C10 N2 C1 N1 -175.3(3) . .
C2 N1 C1 N3 -165.3(4) . .
C5' N1 C1 N3 49.2(6) . .
C5 N1 C1 N3 25.2(8) . .
C2 N1 C1 N2 10.4(4) . .
C5' N1 C1 N2 -135.2(4) . .
C5 N1 C1 N2 -159.2(5) . .
C1 N1 C2 C4 170.4(4) . 2_666
C5' N1 C2 C4 -48.4(7) . 2_666
C5 N1 C2 C4 -18.4(6) . 2_666
C1 N1 C2 C3 -7.2(4) . .
C5' N1 C2 C3 134.0(4) . .
C5 N1 C2 C3 164.0(4) . .
C4 C2 C3 C4 1.9(7) 2_666 .
N1 C2 C3 C4 179.7(3) . .
C4 C2 C3 N2 -176.3(4) 2_666 .
N1 C2 C3 N2 1.5(4) . .
C1 N2 C3 C4 -173.1(4) . .
C10 N2 C3 C4 -8.8(7) . .
C1 N2 C3 C2 4.8(4) . .
C10 N2 C3 C2 169.1(4) . .
C2 C3 C4 C2 -1.8(6) . 2_666
N2 C3 C4 C2 175.9(4) . 2_666
C1 N1 C5 C8 -108.6(7) . .
C2 N1 C5 C8 83.0(7) . .
C5' N1 C5 C8 -166.0(12) . .
C1 N1 C5 C6 129.1(7) . .
C2 N1 C5 C6 -39.3(7) . .
C5' N1 C5 C6 71.7(10) . .
C1 N1 C5 C9 12.0(8) . .
C2 N1 C5 C9 -156.4(5) . .
C5' N1 C5 C9 -45.4(9) . .
C8 C5 C6 C7 -178.0(8) . .
C9 C5 C6 C7 62.8(9) . .
N1 C5 C6 C7 -55.0(8) . .
C1 N1 C5' C6' -108.0(5) . .
C2 N1 C5' C6' 114.0(5) . .
C5 N1 C5' C6' 28.5(8) . .
C1 N1 C5' C9' 12.0(7) . .
C2 N1 C5' C9' -126.0(6) . .
C5 N1 C5' C9' 148.4(12) . .
C1 N1 C5' C8' 133.2(6) . .
C2 N1 C5' C8' -4.8(7) . .
C5 N1 C5' C8' -90.3(10) . .
C9' C5' C6' C7' -176.3(9) . .
C8' C5' C6' C7' 65.1(11) . .
N1 C5' C6' C7' -54.0(10) . .
C1 N2 C10 C14 -179.8(4) . .
C3 N2 C10 C14 17.8(6) . .
C1 N2 C10 C13 -63.1(5) . .
C3 N2 C10 C13 134.5(4) . .
C1 N2 C10 C11 58.1(5) . .
C3 N2 C10 C11 -104.3(4) . .
N2 C10 C11 C12 44.0(5) . .
C14 C10 C11 C12 -78.8(5) . .
C13 C10 C11 C12 163.6(4) . .
N4 N5 C1A C2A 5.2(6) . .
N4 N5 C1A C5A -179.4(3) . .
N4 N5 C1A Fe1 96.3(4) . .
C5A Fe1 C1A N5 115.3(5) . .
C10A Fe1 C1A N5 -72.4(8) . .
C8A Fe1 C1A N5 -1.5(5) . .
C4A Fe1 C1A N5 152.3(4) . .
C7A Fe1 C1A N5 39.1(5) . .
C6A Fe1 C1A N5 69.7(7) . .
C3A Fe1 C1A N5 -163.5(4) . .
C9A Fe1 C1A N5 -42.9(5) . .
C2A Fe1 C1A N5 -125.3(5) . .
C5A Fe1 C1A C2A -119.5(4) . .
C10A Fe1 C1A C2A 52.8(7) . .
C8A Fe1 C1A C2A 123.8(4) . .
C4A Fe1 C1A C2A -82.4(3) . .
C7A Fe1 C1A C2A 164.4(3) . .
C6A Fe1 C1A C2A -165.0(6) . .
C3A Fe1 C1A C2A -38.2(3) . .
C9A Fe1 C1A C2A 82.4(4) . .
C10A Fe1 C1A C5A 172.3(6) . .
C8A Fe1 C1A C5A -116.8(4) . .
C4A Fe1 C1A C5A 37.0(3) . .
C7A Fe1 C1A C5A -76.1(4) . .
C6A Fe1 C1A C5A -45.6(7) . .
C3A Fe1 C1A C5A 81.3(3) . .
C9A Fe1 C1A C5A -158.2(4) . .
C2A Fe1 C1A C5A 119.5(4) . .
N5 C1A C2A C3A 178.0(4) . .
C5A C1A C2A C3A 2.0(5) . .
Fe1 C1A C2A C3A 59.5(4) . .
N5 C1A C2A Fe1 118.5(4) . .
C5A C1A C2A Fe1 -57.5(3) . .
C5A Fe1 C2A C3A -80.5(4) . .
C10A Fe1 C2A C3A 83.8(5) . .
C8A Fe1 C2A C3A 166.7(4) . .
C4A Fe1 C2A C3A -37.6(4) . .
C7A Fe1 C2A C3A -161.3(7) . .
C6A Fe1 C2A C3A 48.1(7) . .
C9A Fe1 C2A C3A 125.7(5) . .
C1A Fe1 C2A C3A -118.5(5) . .
C5A Fe1 C2A C1A 38.0(3) . .
C10A Fe1 C2A C1A -157.7(4) . .
C8A Fe1 C2A C1A -74.8(4) . .
C4A Fe1 C2A C1A 80.9(3) . .
C7A Fe1 C2A C1A -42.8(8) . .
C6A Fe1 C2A C1A 166.6(5) . .
C3A Fe1 C2A C1A 118.5(5) . .
C9A Fe1 C2A C1A -115.8(4) . .
C1A C2A C3A C4A -1.3(6) . .
Fe1 C2A C3A C4A 58.7(4) . .
C1A C2A C3A Fe1 -60.1(3) . .
C5A Fe1 C3A C2A 82.8(4) . .
C10A Fe1 C3A C2A -116.5(4) . .
C8A Fe1 C3A C2A -38.4(11) . .
C4A Fe1 C3A C2A 119.7(5) . .
C7A Fe1 C3A C2A 164.6(5) . .
C6A Fe1 C3A C2A -160.6(3) . .
C9A Fe1 C3A C2A -74.1(5) . .
C1A Fe1 C3A C2A 38.1(3) . .
C5A Fe1 C3A C4A -36.9(3) . .
C10A Fe1 C3A C4A 123.8(4) . .
C8A Fe1 C3A C4A -158.1(9) . .
C7A Fe1 C3A C4A 44.9(8) . .
C6A Fe1 C3A C4A 79.7(4) . .
C9A Fe1 C3A C4A 166.2(4) . .
C2A Fe1 C3A C4A -119.7(5) . .
C1A Fe1 C3A C4A -81.6(4) . .
C2A C3A C4A C5A 0.1(6) . .
Fe1 C3A C4A C5A 59.2(3) . .
C2A C3A C4A Fe1 -59.1(4) . .
C10A Fe1 C4A C5A 162.4(3) . .
C8A Fe1 C4A C5A 44.8(7) . .
C7A Fe1 C4A C5A 79.3(3) . .
C6A Fe1 C4A C5A 121.0(3) . .
C3A Fe1 C4A C5A -119.7(4) . .
C9A Fe1 C4A C5A -163.5(9) . .
C2A Fe1 C4A C5A -82.2(3) . .
C1A Fe1 C4A C5A -38.3(3) . .
C5A Fe1 C4A C3A 119.7(4) . .
C10A Fe1 C4A C3A -77.9(4) . .
C8A Fe1 C4A C3A 164.5(6) . .
C7A Fe1 C4A C3A -161.0(4) . .
C6A Fe1 C4A C3A -119.3(4) . .
C9A Fe1 C4A C3A -43.8(10) . .
C2A Fe1 C4A C3A 37.5(3) . .
C1A Fe1 C4A C3A 81.4(3) . .
C3A C4A C5A C1A 1.2(5) . .
Fe1 C4A C5A C1A 60.4(3) . .
C3A C4A C5A Fe1 -59.3(4) . .
N5 C1A C5A C4A -178.4(4) . .
C2A C1A C5A C4A -2.0(5) . .
Fe1 C1A C5A C4A -60.2(3) . .
N5 C1A C5A Fe1 -118.1(4) . .
C2A C1A C5A Fe1 58.3(3) . .
C10A Fe1 C5A C4A -50.7(9) . .
C8A Fe1 C5A C4A -159.7(4) . .
C7A Fe1 C5A C4A -118.0(3) . .
C6A Fe1 C5A C4A -77.5(3) . .
C3A Fe1 C5A C4A 37.8(3) . .
C9A Fe1 C5A C4A 169.2(6) . .
C2A Fe1 C5A C4A 81.8(3) . .
C1A Fe1 C5A C4A 119.3(4) . .
C10A Fe1 C5A C1A -170.0(7) . .
C8A Fe1 C5A C1A 81.0(4) . .
C4A Fe1 C5A C1A -119.3(4) . .
C7A Fe1 C5A C1A 122.8(3) . .
C6A Fe1 C5A C1A 163.2(3) . .
C3A Fe1 C5A C1A -81.4(3) . .
C9A Fe1 C5A C1A 49.9(7) . .
C2A Fe1 C5A C1A -37.5(3) . .
C5A Fe1 C6A C7A -75.5(5) . .
C10A Fe1 C6A C7A 116.8(6) . .
C8A Fe1 C6A C7A 36.8(4) . .
C4A Fe1 C6A C7A -116.7(4) . .
C3A Fe1 C6A C7A -159.4(4) . .
C9A Fe1 C6A C7A 80.0(5) . .
C2A Fe1 C6A C7A 165.4(5) . .
C1A Fe1 C6A C7A -41.1(8) . .
C5A Fe1 C6A C10A 167.7(4) . .
C8A Fe1 C6A C10A -80.0(5) . .
C4A Fe1 C6A C10A 126.5(5) . .
C7A Fe1 C6A C10A -116.8(6) . .
C3A Fe1 C6A C10A 83.8(5) . .
C9A Fe1 C6A C10A -36.8(5) . .
C2A Fe1 C6A C10A 48.6(8) . .
C1A Fe1 C6A C10A -157.9(6) . .
C10A C6A C7A C8A 1.3(6) . .
Fe1 C6A C7A C8A -58.8(4) . .
C10A C6A C7A Fe1 60.1(4) . .
C5A Fe1 C7A C6A 122.4(4) . .
C10A Fe1 C7A C6A -39.5(4) . .
C8A Fe1 C7A C6A -120.7(6) . .
C4A Fe1 C7A C6A 81.2(4) . .
C3A Fe1 C7A C6A 48.7(8) . .
C9A Fe1 C7A C6A -83.3(5) . .
C2A Fe1 C7A C6A -163.2(6) . .
C1A Fe1 C7A C6A 164.5(3) . .
C5A Fe1 C7A C8A -117.0(4) . .
C10A Fe1 C7A C8A 81.2(5) . .
C4A Fe1 C7A C8A -158.1(4) . .
C6A Fe1 C7A C8A 120.7(6) . .
C3A Fe1 C7A C8A 169.3(6) . .
C9A Fe1 C7A C8A 37.3(4) . .
C2A Fe1 C7A C8A -42.6(9) . .
C1A Fe1 C7A C8A -74.9(5) . .
C6A C7A C8A C9A -1.0(7) . .
Fe1 C7A C8A C9A -60.1(4) . .
C6A C7A C8A Fe1 59.1(4) . .
C5A Fe1 C8A C9A -160.3(4) . .
C10A Fe1 C8A C9A 38.3(4) . .
C4A Fe1 C8A C9A 168.2(6) . .
C7A Fe1 C8A C9A 119.4(7) . .
C6A Fe1 C8A C9A 82.9(5) . .
C3A Fe1 C8A C9A -46.7(11) . .
C2A Fe1 C8A C9A -76.2(5) . .
C1A Fe1 C8A C9A -117.3(5) . .
C5A Fe1 C8A C7A 80.3(4) . .
C10A Fe1 C8A C7A -81.1(4) . .
C4A Fe1 C8A C7A 48.9(8) . .
C6A Fe1 C8A C7A -36.5(4) . .
C3A Fe1 C8A C7A -166.1(8) . .
C9A Fe1 C8A C7A -119.4(7) . .
C2A Fe1 C8A C7A 164.4(4) . .
C1A Fe1 C8A C7A 123.3(4) . .
C7A C8A C9A N1Z -166.6(11) . .
Fe1 C8A C9A N1Z 133.6(12) . .
C7A C8A C9A C10A 0.2(7) . .
Fe1 C8A C9A C10A -59.6(5) . .
C7A C8A C9A Fe1 59.8(4) . .
C5A Fe1 C9A N1Z -82.2(18) . .
C10A Fe1 C9A N1Z 115.7(18) . .
C8A Fe1 C9A N1Z -126.3(19) . .
C4A Fe1 C9A N1Z 72(2) . .
C7A Fe1 C9A N1Z -163.8(17) . .
C6A Fe1 C9A N1Z 153.1(17) . .
C3A Fe1 C9A N1Z 37.7(17) . .
C2A Fe1 C9A N1Z -3.6(17) . .
C1A Fe1 C9A N1Z -46.4(17) . .
C5A Fe1 C9A C8A 44.0(8) . .
C10A Fe1 C9A C8A -118.0(7) . .
C4A Fe1 C9A C8A -161.7(8) . .
C7A Fe1 C9A C8A -37.5(4) . .
C6A Fe1 C9A C8A -80.6(5) . .
C3A Fe1 C9A C8A 163.9(4) . .
C2A Fe1 C9A C8A 122.6(5) . .
C1A Fe1 C9A C8A 79.8(5) . .
C5A Fe1 C9A C10A 162.0(5) . .
C8A Fe1 C9A C10A 118.0(7) . .
C4A Fe1 C9A C10A -43.7(11) . .
C7A Fe1 C9A C10A 80.5(4) . .
C6A Fe1 C9A C10A 37.4(4) . .
C3A Fe1 C9A C10A -78.0(5) . .
C2A Fe1 C9A C10A -119.3(4) . .
C1A Fe1 C9A C10A -162.1(4) . .
N1Z C9A C10A C6A 168.6(10) . .
C8A C9A C10A C6A 0.6(8) . .
Fe1 C9A C10A C6A -59.1(4) . .
N1Z C9A C10A Fe1 -132.3(11) . .
C8A C9A C10A Fe1 59.7(4) . .
C7A C6A C10A C9A -1.2(7) . .
Fe1 C6A C10A C9A 59.4(5) . .
C7A C6A C10A Fe1 -60.6(4) . .
C5A Fe1 C10A C9A -155.4(8) . .
C8A Fe1 C10A C9A -38.1(5) . .
C4A Fe1 C10A C9A 166.1(5) . .
C7A Fe1 C10A C9A -81.9(5) . .
C6A Fe1 C10A C9A -120.4(7) . .
C3A Fe1 C10A C9A 123.0(5) . .
C2A Fe1 C10A C9A 79.2(5) . .
C1A Fe1 C10A C9A 41.2(9) . .
C5A Fe1 C10A C6A -35.0(11) . .
C8A Fe1 C10A C6A 82.3(4) . .
C4A Fe1 C10A C6A -73.5(5) . .
C7A Fe1 C10A C6A 38.4(4) . .
C3A Fe1 C10A C6A -116.6(4) . .
C9A Fe1 C10A C6A 120.4(7) . .
C2A Fe1 C10A C6A -160.4(3) . .
C1A Fe1 C10A C6A 161.6(5) . .
